data_7224682
loop_
_publ_author_name
'Zhiguo Xia'
'Shihai Miao'
'Maxim S. Molokeev'
'Mingyue Chen'
'Quanlin Liu'

_publ_section_title
;
 Structure and luminescence properties of Eu2+ doped LuxSr2-xSiNxO4-x
 phosphors evolved from chemical unit cosubstitution
;
_journal_issue 0
_journal_name_full 'Journal of Materials Chemistry C'
_journal_page_first 1336
_journal_page_last 1344
_journal_paper_doi 10.1039/C5TC04222D
_journal_volume 4
_journal_year 2016
_chemical_formula_moiety 'Eu0.13 O16 Si4, 3.944(Sr2)'
_chemical_formula_sum 'Eu0.13 O16 Si4 Sr7.89'
_chemical_formula_weight 1078.96
_space_group_IT_number 62
_symmetry_cell_setting orthorhombic
_symmetry_space_group_name_Hall '-P 2ac 2n'
_symmetry_space_group_name_H-M 'P n m a'
_cell_angle_alpha 90
_cell_angle_beta 90
_cell_angle_gamma 90
_cell_formula_units_Z 1
_cell_length_a 7.075148(88)
_cell_length_b 5.664368(77)
_cell_length_c 9.73139(13)
_cell_measurement_temperature 300
_cell_volume 389.998(9)
_diffrn_ambient_temperature 300
_diffrn_measurement_device_type
;
D8 ADVANCE Bruker
;
_diffrn_radiation_monochromator none
_diffrn_radiation_probe x-ray
_diffrn_radiation_type
;
 Cu K\a~1~~2~
;
_exptl_absorpt_coefficient_mu 41.341
_exptl_crystal_density_diffrn 4.585732
_pd_char_colour
;
colourless
;
_pd_meas_2theta_range_inc 0.02
_pd_meas_2theta_range_max 90
_pd_meas_2theta_range_min 5
_pd_meas_scan_method step
_pd_proc_ls_pref_orient_corr
;
Anisotropic model of PO. Spherical harmonics 4 ordrer.
 Jarvinen (1993). Application of symmetrized harmonics expansion to correction
of the preferred orientation effect. - J. Appl. Cryst. 26 p525-531.
;
_pd_proc_ls_profile_function PearsonVII
_pd_proc_ls_prof_R_factor 4.586
_pd_proc_ls_prof_wR_expected 4.269
_pd_proc_ls_prof_wR_factor 6.104
_pd_proc_number_of_points 4250
_pd_spec_mount_mode reflection
_refine_ls_goodness_of_fit_all 1.430
_refine_ls_R_I_factor 1.88
_refine_ls_shift/su_max 0.01000
_cod_data_source_file Sr1p97Eu0p03SiO4.cif
_cod_data_source_block a
_cod_original_cell_volume 389.9977(88)
_cod_original_sg_symbol_Hall
;
-P 2ac 2n
;
_cod_original_sg_symbol_H-M Pnma
_cod_original_formula_sum
;
Eu0.13 O16 Si4 Sr7.89
;
_cod_database_code 7224682
_cod_database_fobs_code 7224682

loop_
_symmetry_equiv_pos_as_xyz
'x, y, z'
'-x, -y, -z'
'-x, y+1/2, -z'
'-x+1/2, -y, z+1/2'
'-x+1/2, y+1/2, z+1/2'
'x, -y+1/2, z'
'x+1/2, -y+1/2, -z+1/2'
'x+1/2, y, -z+1/2'

loop_
_atom_site_label
_atom_site_type_symbol
_atom_site_fract_x
_atom_site_fract_y
_atom_site_fract_z
_atom_site_occupancy
_atom_site_B_iso_or_equiv
Sr1 Sr 0.34095(21) 0.2691(15) 0.57860(17) 0.4925 1.41(25)
Eu1 Eu 0.34095(21) 0.2691(15) 0.57860(17) 0.0075 1.41(25)
Sr2 Sr 0.99887(19) 0.2714(12) 0.30362(14) 0.4925 0.88(25)
Eu2 Eu 0.99887(19) 0.2714(12) 0.30362(14) 0.0075 0.88(25)
Si Si 0.77803(55) 0.25 0.58306(68) 1 1.52(25)
O1 O 1.0053(11) 0.2996(26) 0.56570(88) 0.5 1.50(32)
O2 O 0.7318(27) 0.0245(36) 0.6737(22) 0.5 1.50(32)
O3 O 0.6699(16) 0.2077(30) 0.4326(11) 0.5 1.50(32)
O4 O 0.6888(31) 0.4924(37) 0.6469(20) 0.5 1.50(32)

loop_
_diffrn_radiation_wavelength
_diffrn_radiation_wavelength_wt
1.5406 1.0000
1.5443 0.5000

loop_
_geom_angle_atom_site_label_1
_geom_angle_atom_site_label_2
_geom_angle_atom_site_label_3
_geom_angle
_geom_angle_site_symmetry_1
_geom_angle_site_symmetry_3
O1 Sr1 O2 75.06(60) 1_455 3_656
O1 Sr1 O2 74.89(60) 1_455 7_456
O1 Sr1 O2 79.18(53) 1_455 8_456
O1 Sr1 O3 145.6(13) 1_455 1_555
O1 Sr1 O3 92.41(47) 1_455 2_656
O1 Sr1 O3 84.26(49) 1_455 2_666
O1 Sr1 O3 83.95(51) 1_455 3_656
O1 Sr1 O3 144.9(12) 1_455 6_555
O1 Sr1 O4 147.3(23) 1_455 1_555
O1 Sr1 O4 80.58(61) 1_455 2_666
O1 Sr1 O4 85.51(56) 1_455 3_646
O1 Sr1 O4 151.6(27) 1_455 6_555
O1 Sr1 O2 82.03(50) 6_455 3_656
O1 Sr1 O2 80.78(52) 6_455 7_456
O1 Sr1 O2 72.68(64) 6_455 8_456
O1 Sr1 O3 141.9(12) 6_455 1_555
O1 Sr1 O3 78.97(55) 6_455 2_656
O1 Sr1 O3 97.8(48) 6_455 2_666
O1 Sr1 O3 97.39(50) 6_455 3_656
O1 Sr1 O3 145.2(13) 6_455 6_555
O1 Sr1 O4 87.8(56) 6_455 2_666
O1 Sr1 O4 77.73(63) 6_455 3_646
O1 Sr1 O4 138.9(17) 6_455 6_555
O2 Sr1 O2 118.3(12) 3_656 7_456
O2 Sr1 O3 77.03(59) 3_656 1_555
O2 Sr1 O3 117.4(10) 3_656 2_656
O2 Sr1 O3 57.7(12) 3_656 2_666
O2 Sr1 O3 57.2(13) 3_656 3_656
O2 Sr1 O3 71.71(69) 3_656 6_555
O2 Sr1 O4 97.45(63) 3_656 1_555
O2 Sr1 O4 65.7(10) 3_656 3_646
O2 Sr1 O4 126.2(15) 3_656 6_555
O2 Sr1 O2 53.5(15) 7_456 8_456
O2 Sr1 O3 137.3(17) 7_456 1_555
O2 Sr1 O3 116.47(99) 7_456 2_656
O2 Sr1 O3 66.78(92) 7_456 2_666
O2 Sr1 O3 67.08(93) 7_456 3_656
O2 Sr1 O3 131.8(14) 7_456 6_555
O2 Sr1 O4 81.44(65) 7_456 1_555
O2 Sr1 O4 119.5(12) 7_456 2_666
O2 Sr1 O4 104.4(73) 7_456 6_555
O2 Sr1 O3 126.7(12) 8_456 1_555
O2 Sr1 O3 63.1(10) 8_456 2_656
O2 Sr1 O3 120.2(11) 8_456 2_666
O2 Sr1 O3 120.5(11) 8_456 3_656
O2 Sr1 O3 133.3(15) 8_456 6_555
O2 Sr1 O4 104.46(74) 8_456 1_555
O2 Sr1 O4 112.25(97) 8_456 3_646
O2 Sr1 O4 78.2(69) 8_456 6_555
O3 Sr1 O3 82.93(50) 1_555 2_656
O3 Sr1 O3 97.43(48) 1_555 2_666
O3 Sr1 O3 97.46(50) 1_555 3_656
O3 Sr1 O4 56.3(11) 1_555 1_555
O3 Sr1 O4 72.32(72) 1_555 2_666
O3 Sr1 O4 64.74(88) 1_555 3_646
O3 Sr1 O4 49.2(14) 1_555 6_555
O3 Sr1 O3 92.94(47) 2_656 6_555
O3 Sr1 O4 118.5(11) 2_656 1_555
O3 Sr1 O4 119.1(11) 2_656 2_666
O3 Sr1 O4 52.1(15) 2_656 3_646
O3 Sr1 O4 62.1(11) 2_656 6_555
O3 Sr1 O3 87.41(46) 2_666 6_555
O3 Sr1 O4 65.7(96) 2_666 1_555
O3 Sr1 O4 123.2(12) 2_666 3_646
O3 Sr1 O4 122.1(12) 2_666 6_555
O3 Sr1 O3 87.45(48) 3_656 6_555
O3 Sr1 O4 65.99(97) 3_656 1_555
O3 Sr1 O4 55.8(13) 3_656 2_666
O3 Sr1 O4 122.7(12) 3_656 3_646
O3 Sr1 O4 122.5(12) 3_656 6_555
O3 Sr1 O4 50.4(13) 6_555 1_555
O3 Sr1 O4 66.58(84) 6_555 2_666
O3 Sr1 O4 70.85(74) 6_555 3_646
O3 Sr1 O4 55.2(12) 6_555 6_555
O4 Sr1 O4 92.09(65) 1_555 2_666
O4 Sr1 O4 121.1(13) 1_555 3_646
O4 Sr1 O4 56.5(14) 1_555 6_555
O4 Sr1 O4 66.91(97) 2_666 3_646
O4 Sr1 O4 121.5(13) 2_666 6_555
O4 Sr1 O4 87.52(63) 3_646 6_555
O1 Eu1 O2 75.06(60) 1_455 3_656
O1 Eu1 O2 74.89(60) 1_455 7_456
O1 Eu1 O2 79.18(53) 1_455 8_456
O1 Eu1 O3 145.6(13) 1_455 1_555
O1 Eu1 O3 92.41(47) 1_455 2_656
O1 Eu1 O3 84.26(49) 1_455 2_666
O1 Eu1 O3 83.95(51) 1_455 3_656
O1 Eu1 O3 144.9(12) 1_455 6_555
O1 Eu1 O4 147.3(23) 1_455 1_555
O1 Eu1 O4 80.58(61) 1_455 2_666
O1 Eu1 O4 85.51(56) 1_455 3_646
O1 Eu1 O4 151.6(27) 1_455 6_555
O1 Eu1 O2 82.03(50) 6_455 3_656
O1 Eu1 O2 80.78(52) 6_455 7_456
O1 Eu1 O2 72.68(64) 6_455 8_456
O1 Eu1 O3 141.9(12) 6_455 1_555
O1 Eu1 O3 78.97(55) 6_455 2_656
O1 Eu1 O3 97.8(48) 6_455 2_666
O1 Eu1 O3 97.39(50) 6_455 3_656
O1 Eu1 O3 145.2(13) 6_455 6_555
O1 Eu1 O4 87.8(56) 6_455 2_666
O1 Eu1 O4 77.73(63) 6_455 3_646
O1 Eu1 O4 138.9(17) 6_455 6_555
O2 Eu1 O2 118.3(12) 3_656 7_456
O2 Eu1 O3 77.03(59) 3_656 1_555
O2 Eu1 O3 117.4(10) 3_656 2_656
O2 Eu1 O3 57.7(12) 3_656 2_666
O2 Eu1 O3 57.2(13) 3_656 3_656
O2 Eu1 O3 71.71(69) 3_656 6_555
O2 Eu1 O4 97.45(63) 3_656 1_555
O2 Eu1 O4 65.7(10) 3_656 3_646
O2 Eu1 O4 126.2(15) 3_656 6_555
O2 Eu1 O2 53.5(15) 7_456 8_456
O2 Eu1 O3 137.3(17) 7_456 1_555
O2 Eu1 O3 116.47(99) 7_456 2_656
O2 Eu1 O3 66.78(92) 7_456 2_666
O2 Eu1 O3 67.08(93) 7_456 3_656
O2 Eu1 O3 131.8(14) 7_456 6_555
O2 Eu1 O4 81.44(65) 7_456 1_555
O2 Eu1 O4 119.5(12) 7_456 2_666
O2 Eu1 O4 104.4(73) 7_456 6_555
O2 Eu1 O3 126.7(12) 8_456 1_555
O2 Eu1 O3 63.1(10) 8_456 2_656
O2 Eu1 O3 120.2(11) 8_456 2_666
O2 Eu1 O3 120.5(11) 8_456 3_656
O2 Eu1 O3 133.3(15) 8_456 6_555
O2 Eu1 O4 104.46(74) 8_456 1_555
O2 Eu1 O4 112.25(97) 8_456 3_646
O2 Eu1 O4 78.2(69) 8_456 6_555
O3 Eu1 O3 82.93(50) 1_555 2_656
O3 Eu1 O3 97.43(48) 1_555 2_666
O3 Eu1 O3 97.46(50) 1_555 3_656
O3 Eu1 O4 56.3(11) 1_555 1_555
O3 Eu1 O4 72.32(72) 1_555 2_666
O3 Eu1 O4 64.74(88) 1_555 3_646
O3 Eu1 O4 49.2(14) 1_555 6_555
O3 Eu1 O3 92.94(47) 2_656 6_555
O3 Eu1 O4 118.5(11) 2_656 1_555
O3 Eu1 O4 119.1(11) 2_656 2_666
O3 Eu1 O4 52.1(15) 2_656 3_646
O3 Eu1 O4 62.1(11) 2_656 6_555
O3 Eu1 O3 87.41(46) 2_666 6_555
O3 Eu1 O4 65.7(96) 2_666 1_555
O3 Eu1 O4 123.2(12) 2_666 3_646
O3 Eu1 O4 122.1(12) 2_666 6_555
O3 Eu1 O3 87.45(48) 3_656 6_555
O3 Eu1 O4 65.99(97) 3_656 1_555
O3 Eu1 O4 55.8(13) 3_656 2_666
O3 Eu1 O4 122.7(12) 3_656 3_646
O3 Eu1 O4 122.5(12) 3_656 6_555
O3 Eu1 O4 50.4(13) 6_555 1_555
O3 Eu1 O4 66.58(84) 6_555 2_666
O3 Eu1 O4 70.85(74) 6_555 3_646
O3 Eu1 O4 55.2(12) 6_555 6_555
O4 Eu1 O4 92.09(65) 1_555 2_666
O4 Eu1 O4 121.1(13) 1_555 3_646
O4 Eu1 O4 56.5(14) 1_555 6_555
O4 Eu1 O4 66.91(97) 2_666 3_646
O4 Eu1 O4 121.5(13) 2_666 6_555
O4 Eu1 O4 87.52(63) 3_646 6_555
O1 Sr2 O1 58.81(75) 1_555 2_766
O1 Sr2 O1 68.15(57) 1_555 3_746
O1 Sr2 O2 86.64(56) 1_555 2_756
O1 Sr2 O2 81.75(61) 1_555 3_756
O1 Sr2 O2 121.7(10) 1_555 4_654
O1 Sr2 O2 118.55(94) 1_555 5_654
O1 Sr2 O3 63.56(53) 1_555 1_555
O1 Sr2 O3 62.59(54) 1_555 6_555
O1 Sr2 O3 150.6(15) 1_555 7_555
O1 Sr2 O3 151.1(16) 1_555 8_555
O1 Sr2 O4 76.72(60) 1_555 2_766
O1 Sr2 O4 81.22(53) 1_555 3_746
O1 Sr2 O4 127.1(12) 1_555 4_664
O1 Sr2 O4 129.8(13) 1_555 5_644
O1 Sr2 O1 126.9(10) 2_766 3_746
O1 Sr2 O1 71.35(52) 2_766 6_555
O1 Sr2 O2 123.4(11) 2_766 2_756
O1 Sr2 O2 55.6(12) 2_766 3_756
O1 Sr2 O2 140.6(19) 2_766 4_654
O1 Sr2 O2 73.79(72) 2_766 5_654
O1 Sr2 O3 83.82(42) 2_766 1_555
O1 Sr2 O3 74.5(52) 2_766 6_555
O1 Sr2 O3 111.99(62) 2_766 7_555
O1 Sr2 O3 122.22(83) 2_766 8_555
O1 Sr2 O4 58.2(11) 2_766 2_766
O1 Sr2 O4 115.9(91) 2_766 3_746
O1 Sr2 O4 78.28(67) 2_766 4_664
O1 Sr2 O4 144.6(23) 2_766 5_644
O1 Sr2 O1 55.61(83) 3_746 6_555
O1 Sr2 O2 51.4(14) 3_746 2_756
O1 Sr2 O2 120.6(11) 3_746 3_756
O1 Sr2 O2 68.23(82) 3_746 4_654
O1 Sr2 O2 136.4(17) 3_746 5_654
O1 Sr2 O3 70.56(58) 3_746 1_555
O1 Sr2 O3 80.09(45) 3_746 6_555
O1 Sr2 O3 115.19(68) 3_746 7_555
O1 Sr2 O3 104.89(52) 3_746 8_555
O1 Sr2 O4 112.92(84) 3_746 2_766
O1 Sr2 O4 54.3(13) 3_746 3_746
O1 Sr2 O4 139.7(19) 3_746 4_664
O1 Sr2 O4 72.19(75) 3_746 5_644
O1 Sr2 O2 78.39(63) 6_555 2_756
O1 Sr2 O2 89.32(57) 6_555 3_756
O1 Sr2 O2 112.47(79) 6_555 4_654
O1 Sr2 O2 126.7(12) 6_555 5_654
O1 Sr2 O3 61.95(56) 6_555 1_555
O1 Sr2 O3 63.52(53) 6_555 6_555
O1 Sr2 O3 150.7(16) 6_555 7_555
O1 Sr2 O3 146.7(14) 6_555 8_555
O1 Sr2 O4 83.31(51) 6_555 2_766
O1 Sr2 O4 74.1(63) 6_555 3_746
O1 Sr2 O4 135.8(15) 6_555 4_664
O1 Sr2 O4 120.01(96) 6_555 5_644
O2 Sr2 O2 77.92(75) 2_756 3_756
O2 Sr2 O2 94.91(67) 2_756 4_654
O2 Sr2 O3 121.5(10) 2_756 1_555
O2 Sr2 O3 130.2(13) 2_756 6_555
O2 Sr2 O3 76.02(67) 2_756 7_555
O2 Sr2 O3 68.92(80) 2_756 8_555
O2 Sr2 O4 71.94(88) 2_756 2_766
O2 Sr2 O4 145.8(27) 2_756 4_664
O2 Sr2 O4 91.91(69) 2_756 5_644
O2 Sr2 O2 102.9(79) 3_756 5_654
O2 Sr2 O3 137.1(16) 3_756 1_555
O2 Sr2 O3 129.1(13) 3_756 6_555
O2 Sr2 O3 71.58(76) 3_756 7_555
O2 Sr2 O3 78.23(66) 3_756 8_555
O2 Sr2 O4 71.91(88) 3_756 3_746
O2 Sr2 O4 99.5(79) 3_756 4_664
O2 Sr2 O4 146.6(28) 3_756 5_644
O2 Sr2 O2 73.85(82) 4_654 5_654
O2 Sr2 O3 66.62(82) 4_654 1_555
O2 Sr2 O3 73.38(68) 4_654 6_555
O2 Sr2 O3 83.91(57) 4_654 7_555
O2 Sr2 O3 77.28(64) 4_654 8_555
O2 Sr2 O4 102.33(75) 4_654 3_746
O2 Sr2 O4 73.4(86) 4_654 4_664
O2 Sr2 O3 75.37(66) 5_654 1_555
O2 Sr2 O3 69.03(78) 5_654 6_555
O2 Sr2 O3 80.4(62) 5_654 7_555
O2 Sr2 O3 86.5(57) 5_654 8_555
O2 Sr2 O4 110.35(95) 5_654 2_766
O2 Sr2 O4 73.52(85) 5_654 5_644
O3 Sr2 O3 145.9(15) 1_555 7_555
O3 Sr2 O3 142.7(13) 1_555 8_555
O3 Sr2 O4 135.7(17) 1_555 2_766
O3 Sr2 O4 122.6(11) 1_555 3_746
O3 Sr2 O4 83.85(60) 1_555 4_664
O3 Sr2 O4 75.23(69) 1_555 5_644
O3 Sr2 O3 145.7(15) 6_555 7_555
O3 Sr2 O3 145.8(15) 6_555 8_555
O3 Sr2 O4 129.1(13) 6_555 2_766
O3 Sr2 O4 130.3(14) 6_555 3_746
O3 Sr2 O4 78.1(67) 6_555 4_664
O3 Sr2 O4 81.63(61) 6_555 5_644
O3 Sr2 O4 75.37(66) 7_555 2_766
O3 Sr2 O4 78.91(60) 7_555 3_746
O3 Sr2 O4 70.95(76) 7_555 4_664
O3 Sr2 O4 75.14(67) 7_555 5_644
O3 Sr2 O4 80.95(58) 8_555 2_766
O3 Sr2 O4 72.82(70) 8_555 3_746
O3 Sr2 O4 77.13(65) 8_555 4_664
O3 Sr2 O4 68.48(80) 8_555 5_644
O4 Sr2 O4 65.6(11) 2_766 3_746
O4 Sr2 O4 107.15(91) 2_766 4_664
O4 Sr2 O4 149.1(32) 2_766 5_644
O4 Sr2 O4 149.8(33) 3_746 4_664
O4 Sr2 O4 99.52(74) 3_746 5_644
O4 Sr2 O4 71.6(91) 4_664 5_644
O1 Eu2 O1 58.81(75) 1_555 2_766
O1 Eu2 O1 68.15(57) 1_555 3_746
O1 Eu2 O2 86.64(56) 1_555 2_756
O1 Eu2 O2 81.75(61) 1_555 3_756
O1 Eu2 O2 121.7(10) 1_555 4_654
O1 Eu2 O2 118.55(94) 1_555 5_654
O1 Eu2 O3 63.56(53) 1_555 1_555
O1 Eu2 O3 62.59(54) 1_555 6_555
O1 Eu2 O3 150.6(15) 1_555 7_555
O1 Eu2 O3 151.1(16) 1_555 8_555
O1 Eu2 O4 76.72(60) 1_555 2_766
O1 Eu2 O4 81.22(53) 1_555 3_746
O1 Eu2 O4 127.1(12) 1_555 4_664
O1 Eu2 O4 129.8(13) 1_555 5_644
O1 Eu2 O1 126.9(10) 2_766 3_746
O1 Eu2 O1 71.35(52) 2_766 6_555
O1 Eu2 O2 123.4(11) 2_766 2_756
O1 Eu2 O2 55.6(12) 2_766 3_756
O1 Eu2 O2 140.6(19) 2_766 4_654
O1 Eu2 O2 73.79(72) 2_766 5_654
O1 Eu2 O3 83.82(42) 2_766 1_555
O1 Eu2 O3 74.5(52) 2_766 6_555
O1 Eu2 O3 111.99(62) 2_766 7_555
O1 Eu2 O3 122.22(83) 2_766 8_555
O1 Eu2 O4 58.2(11) 2_766 2_766
O1 Eu2 O4 115.9(91) 2_766 3_746
O1 Eu2 O4 78.28(67) 2_766 4_664
O1 Eu2 O4 144.6(23) 2_766 5_644
O1 Eu2 O1 55.61(83) 3_746 6_555
O1 Eu2 O2 51.4(14) 3_746 2_756
O1 Eu2 O2 120.6(11) 3_746 3_756
O1 Eu2 O2 68.23(82) 3_746 4_654
O1 Eu2 O2 136.4(17) 3_746 5_654
O1 Eu2 O3 70.56(58) 3_746 1_555
O1 Eu2 O3 80.09(45) 3_746 6_555
O1 Eu2 O3 115.19(68) 3_746 7_555
O1 Eu2 O3 104.89(52) 3_746 8_555
O1 Eu2 O4 112.92(84) 3_746 2_766
O1 Eu2 O4 54.3(13) 3_746 3_746
O1 Eu2 O4 139.7(19) 3_746 4_664
O1 Eu2 O4 72.19(75) 3_746 5_644
O1 Eu2 O2 78.39(63) 6_555 2_756
O1 Eu2 O2 89.32(57) 6_555 3_756
O1 Eu2 O2 112.47(79) 6_555 4_654
O1 Eu2 O2 126.7(12) 6_555 5_654
O1 Eu2 O3 61.95(56) 6_555 1_555
O1 Eu2 O3 63.52(53) 6_555 6_555
O1 Eu2 O3 150.7(16) 6_555 7_555
O1 Eu2 O3 146.7(14) 6_555 8_555
O1 Eu2 O4 83.31(51) 6_555 2_766
O1 Eu2 O4 74.1(63) 6_555 3_746
O1 Eu2 O4 135.8(15) 6_555 4_664
O1 Eu2 O4 120.01(96) 6_555 5_644
O2 Eu2 O2 77.92(75) 2_756 3_756
O2 Eu2 O2 94.91(67) 2_756 4_654
O2 Eu2 O3 121.5(10) 2_756 1_555
O2 Eu2 O3 130.2(13) 2_756 6_555
O2 Eu2 O3 76.02(67) 2_756 7_555
O2 Eu2 O3 68.92(80) 2_756 8_555
O2 Eu2 O4 71.94(88) 2_756 2_766
O2 Eu2 O4 145.8(27) 2_756 4_664
O2 Eu2 O4 91.91(69) 2_756 5_644
O2 Eu2 O2 102.9(79) 3_756 5_654
O2 Eu2 O3 137.1(16) 3_756 1_555
O2 Eu2 O3 129.1(13) 3_756 6_555
O2 Eu2 O3 71.58(76) 3_756 7_555
O2 Eu2 O3 78.23(66) 3_756 8_555
O2 Eu2 O4 71.91(88) 3_756 3_746
O2 Eu2 O4 99.5(79) 3_756 4_664
O2 Eu2 O4 146.6(28) 3_756 5_644
O2 Eu2 O2 73.85(82) 4_654 5_654
O2 Eu2 O3 66.62(82) 4_654 1_555
O2 Eu2 O3 73.38(68) 4_654 6_555
O2 Eu2 O3 83.91(57) 4_654 7_555
O2 Eu2 O3 77.28(64) 4_654 8_555
O2 Eu2 O4 102.33(75) 4_654 3_746
O2 Eu2 O4 73.4(86) 4_654 4_664
O2 Eu2 O3 75.37(66) 5_654 1_555
O2 Eu2 O3 69.03(78) 5_654 6_555
O2 Eu2 O3 80.4(62) 5_654 7_555
O2 Eu2 O3 86.5(57) 5_654 8_555
O2 Eu2 O4 110.35(95) 5_654 2_766
O2 Eu2 O4 73.52(85) 5_654 5_644
O3 Eu2 O3 145.9(15) 1_555 7_555
O3 Eu2 O3 142.7(13) 1_555 8_555
O3 Eu2 O4 135.7(17) 1_555 2_766
O3 Eu2 O4 122.6(11) 1_555 3_746
O3 Eu2 O4 83.85(60) 1_555 4_664
O3 Eu2 O4 75.23(69) 1_555 5_644
O3 Eu2 O3 145.7(15) 6_555 7_555
O3 Eu2 O3 145.8(15) 6_555 8_555
O3 Eu2 O4 129.1(13) 6_555 2_766
O3 Eu2 O4 130.3(14) 6_555 3_746
O3 Eu2 O4 78.1(67) 6_555 4_664
O3 Eu2 O4 81.63(61) 6_555 5_644
O3 Eu2 O4 75.37(66) 7_555 2_766
O3 Eu2 O4 78.91(60) 7_555 3_746
O3 Eu2 O4 70.95(76) 7_555 4_664
O3 Eu2 O4 75.14(67) 7_555 5_644
O3 Eu2 O4 80.95(58) 8_555 2_766
O3 Eu2 O4 72.82(70) 8_555 3_746
O3 Eu2 O4 77.13(65) 8_555 4_664
O3 Eu2 O4 68.48(80) 8_555 5_644
O4 Eu2 O4 65.6(11) 2_766 3_746
O4 Eu2 O4 107.15(91) 2_766 4_664
O4 Eu2 O4 149.1(32) 2_766 5_644
O4 Eu2 O4 149.8(33) 3_746 4_664
O4 Eu2 O4 99.52(74) 3_746 5_644
O4 Eu2 O4 71.6(91) 4_664 5_644
O1 Si O2 113.4(11) 1_555 1_555
O1 Si O2 96.97(86) 1_555 6_555
O1 Si O3 112.54(70) 1_555 1_555
O1 Si O3 109.52(66) 1_555 6_555
O1 Si O4 105.9(10) 1_555 1_555
O1 Si O4 124.2(14) 1_555 6_555
O2 Si O2 107.3(13) 1_555 6_555
O2 Si O3 106.1(10) 1_555 1_555
O2 Si O3 120.6(14) 1_555 6_555
O2 Si O4 112.7(13) 1_555 1_555
O3 Si O4 106.1(10) 1_555 1_555
O3 Si O4 92.05(90) 1_555 6_555
O4 Si O4 114.3(14) 1_555 6_555

loop_
_geom_bond_atom_site_label_1
_geom_bond_atom_site_label_2
_geom_bond_distance
_geom_bond_site_symmetry_2
Sr1 O1 2.3844(80) 1_455
Sr1 O1 2.4097(83) 6_455
Sr1 O2 2.896(22) 3_656
Sr1 O2 2.788(21) 7_456
Sr1 O2 2.886(21) 8_456
Sr1 O3 2.749(11) .
Sr1 O3 2.704(19) 2_656
Sr1 O3 2.967(19) 2_666
Sr1 O3 2.488(19) 3_656
Sr1 O3 2.730(11) 6_555
Sr1 O4 2.846(22) .
Sr1 O4 2.586(20) 2_666
Sr1 O4 2.705(21) 3_646
Sr1 O4 2.948(22) 6_555
Eu1 O1 2.3844(80) 1_455
Eu1 O1 2.4097(83) 6_455
Eu1 O2 2.896(22) 3_656
Eu1 O2 2.788(21) 7_456
Eu1 O2 2.886(21) 8_456
Eu1 O3 2.749(11) .
Eu1 O3 2.704(19) 2_656
Eu1 O3 2.967(19) 2_666
Eu1 O3 2.488(19) 3_656
Eu1 O3 2.730(11) 6_555
Eu1 O4 2.846(22) .
Eu1 O4 2.586(20) 2_666
Eu1 O4 2.705(21) 3_646
Eu1 O4 2.948(22) 6_555
Sr2 O1 2.5558(87) .
Sr2 O1 2.743(15) 2_766
Sr2 O1 2.960(15) 3_746
Sr2 O1 2.5823(89) 6_555
Sr2 O2 2.547(20) 2_756
Sr2 O2 2.395(20) 3_756
Sr2 O2 2.659(21) 4_654
Sr2 O2 2.513(21) 5_654
Sr2 O3 2.669(11) .
Sr2 O3 2.647(11) 6_555
Sr2 O3 2.600(11) 7_555
Sr2 O3 2.623(11) 8_555
Sr2 O4 2.628(22) 2_766
Sr2 O4 2.759(22) 3_746
Sr2 O4 2.425(21) 4_664
Sr2 O4 2.566(21) 5_644
Eu2 O1 2.5558(87) .
Eu2 O1 2.743(15) 2_766
Eu2 O1 2.960(15) 3_746
Eu2 O1 2.5823(89) 6_555
Eu2 O2 2.547(20) 2_756
Eu2 O2 2.395(20) 3_756
Eu2 O2 2.659(21) 4_654
Eu2 O2 2.513(21) 5_654
Eu2 O3 2.669(11) .
Eu2 O3 2.647(11) 6_555
Eu2 O3 2.600(11) 7_555
Eu2 O3 2.623(11) 8_555
Eu2 O4 2.628(22) 2_766
Eu2 O4 2.759(22) 3_746
Eu2 O4 2.425(21) 4_664
Eu2 O4 2.566(21) 5_644
Si O1 1.6410(90) .
Si O2 1.586(21) .
Si O3 1.669(13) .
Si O4 1.634(21) .
